data_7030183
loop_
_publ_author_name
'Ma, Xiao'
'Hu, Sheng-Min'
'Tan, Chun-Hong'
'Wen, Yue-Hong'
'Zhu, Qi-Long'
'Shen, Chao-Jun'
'Sheng, Tian-Lu'
'Wu, Xin-Tao'

_publ_section_title
;
 A cyanide-bridged trinuclear Fe(II)-Ru(II)-Fe(II) complex with three
 stable states: synthesis, crystal structures, electronic couplings and
 magnetic properties.
;
_journal_issue 39
_journal_name_full 'Dalton transactions (Cambridge, England : 2003)'
_journal_page_first 12163
_journal_page_last 12169
_journal_paper_doi 10.1039/c2dt30614j
_journal_volume 41
_journal_year 2012
_chemical_formula_sum 'C111.5 H111 F12 Fe2 N5 O3 P7 Ru'
_chemical_formula_weight 2226.61
_chemical_name_systematic
;
?
;
_space_group_IT_number 14
_symmetry_cell_setting monoclinic
_symmetry_space_group_name_Hall '-P 2ybc'
_symmetry_space_group_name_H-M 'P 1 21/c 1'
_atom_sites_solution_hydrogens geom
_atom_sites_solution_primary direct
_atom_sites_solution_secondary difmap
_audit_creation_method SHELXL
_cell_angle_alpha 90.00
_cell_angle_beta 116.403(7)
_cell_angle_gamma 90.00
_cell_formula_units_Z 4
_cell_length_a 26.215(13)
_cell_length_b 16.075(7)
_cell_length_c 30.126(20)
_cell_measurement_reflns_used 27024
_cell_measurement_temperature 160(2)
_cell_measurement_theta_max 27.5126
_cell_measurement_theta_min 2.0043
_cell_volume 11371(11)
_computing_cell_refinement 'CrystalClear (Rigaku Inc., 2008)'
_computing_data_collection 'CrystalClear (Rigaku Inc., 2008)'
_computing_data_reduction 'CrystalClear (Rigaku Inc., 2008)'
_computing_molecular_graphics 'Bruker SHELXTL'
_computing_publication_material 'Bruker SHELXTL'
_computing_structure_refinement 'SHELXL-93 (Sheldrick, 1993)'
_computing_structure_solution 'SHELXS-86 (Sheldrick, 1990)'
_diffrn_ambient_temperature 160(2)
_diffrn_detector_area_resol_mean 28.5714
_diffrn_measured_fraction_theta_full 0.967
_diffrn_measured_fraction_theta_max 0.967
_diffrn_measurement_device_type Saturn724+
_diffrn_measurement_method CCD_Profile_fitting
_diffrn_radiation_monochromator Confocal
_diffrn_radiation_source 'Sealed Tube'
_diffrn_radiation_type MoK\a
_diffrn_radiation_wavelength 0.71073
_diffrn_reflns_av_R_equivalents 0.0693
_diffrn_reflns_av_sigmaI/netI 0.0683
_diffrn_reflns_limit_h_max 33
_diffrn_reflns_limit_h_min -33
_diffrn_reflns_limit_k_max 20
_diffrn_reflns_limit_k_min -20
_diffrn_reflns_limit_l_max 38
_diffrn_reflns_limit_l_min -36
_diffrn_reflns_number 82011
_diffrn_reflns_theta_full 27.49
_diffrn_reflns_theta_max 27.49
_diffrn_reflns_theta_min 2.00
_exptl_absorpt_coefficient_mu 0.551
_exptl_absorpt_correction_T_max 1.0000
_exptl_absorpt_correction_T_min 0.7147
_exptl_absorpt_correction_type multi-scan
_exptl_absorpt_process_details 'RIGAKU/MSC(2004), CrystalClear Version 1.3.6'
_exptl_crystal_colour deep-brown
_exptl_crystal_density_diffrn 1.301
_exptl_crystal_description Prism
_exptl_crystal_F_000 4592
_exptl_crystal_size_max 0.15
_exptl_crystal_size_mid 0.10
_exptl_crystal_size_min 0.08
_refine_diff_density_max 1.398
_refine_diff_density_min -0.870
_refine_diff_density_rms 0.110
_refine_ls_extinction_method none
_refine_ls_goodness_of_fit_all 1.085
_refine_ls_goodness_of_fit_obs 1.157
_refine_ls_hydrogen_treatment mixed
_refine_ls_matrix_type full
_refine_ls_number_parameters 1514
_refine_ls_number_reflns 25220
_refine_ls_number_restraints 1980
_refine_ls_restrained_S_all 1.080
_refine_ls_restrained_S_obs 1.144
_refine_ls_R_factor_all 0.0908
_refine_ls_R_factor_obs 0.0746
_refine_ls_shift/esd_max -0.001
_refine_ls_shift/esd_mean 0.000
_refine_ls_structure_factor_coef Fsqd
_refine_ls_weighting_details 'w=1/[\s^2^(Fo^2^)+(0.0219P)^2^+52.8731P] where P=(Fo^2^+2Fc^2^)/3'
_refine_ls_weighting_scheme calc
_refine_ls_wR_factor_all 0.1810
_refine_ls_wR_factor_obs 0.1724
_reflns_number_observed 20343
_reflns_number_total 25220
_reflns_observed_criterion >2sigma(I)
_cod_data_source_file c2dt30614j.txt
_cod_data_source_block 1
_cod_depositor_comments
;
The following automatic conversions were performed:

'_exptl_absorpt_correction_type' value 'Multi-scan' changed to
'multi-scan' according to
/usr/data/users/saulius/automatic-downloads/retrospective/RSC/lib/dictionaries/cif_core.dic
dictionary named 'cif_core.dic' version 2.4.2 from 2011-04-26.

Automatic conversion script
Id: cif_fix_values 2281 2013-09-26 08:29:07Z andrius 

The following automatic conversions were performed:

'_refine_ls_weighting_scheme' value 'calc
w=1/[\s^2^(Fo^2^)+(0.0219P)^2^+52.8731P] where P=(Fo^2^+2Fc^2^)/3'
was changed to 'calc'. New tag '_refine_ls_weighting_details' was
created. The value of the new tag was set to
'w=1/[\s^2^(Fo^2^)+(0.0219P)^2^+52.8731P] where P=(Fo^2^+2Fc^2^)/3'.

Automatic conversion script
Id: cif_fix_values 3143 2015-03-26 13:38:13Z robertas 
;
_cod_original_sg_symbol_H-M P2(1)/c
_cod_original_formula_sum 'C111.50 H111 F12 Fe2 N5 O3 P7 Ru'
_cod_database_code 7030183

loop_
_symmetry_equiv_pos_as_xyz
'x, y, z'
'-x, y+1/2, -z+1/2'
'-x, -y, -z'
'x, -y-1/2, z-1/2'

loop_
_atom_site_aniso_label
_atom_site_aniso_U_11
_atom_site_aniso_U_22
_atom_site_aniso_U_33
_atom_site_aniso_U_23
_atom_site_aniso_U_13
_atom_site_aniso_U_12
Ru1 0.0226(2) 0.0310(2) 0.0282(2) 0.00231(14) 0.01240(14) 0.00155(13)
Fe1 0.0253(3) 0.0472(4) 0.0274(3) 0.0046(3) 0.0122(3) 0.0077(3)
Fe2 0.0366(3) 0.0318(4) 0.0327(4) 0.0006(3) 0.0191(3) -0.0046(3)
P1 0.0229(5) 0.0370(6) 0.0323(6) 0.0013(5) 0.0133(5) 0.0018(4)
P3 0.0263(5) 0.0482(8) 0.0307(6) 0.0062(5) 0.0135(5) 0.0052(5)
P2 0.0312(6) 0.0463(7) 0.0303(6) 0.0042(5) 0.0154(5) 0.0089(5)
P4 0.0374(6) 0.0334(6) 0.0348(7) -0.0017(5) 0.0195(5) -0.0027(5)
P5 0.0374(6) 0.0318(6) 0.0325(6) 0.0024(5) 0.0190(5) -0.0010(5)
N1 0.022(2) 0.039(2) 0.031(2) 0.003(2) 0.011(2) 0.0049(15)
N2 0.034(2) 0.033(2) 0.036(2) 0.002(2) 0.019(2) 0.000(2)
N3 0.031(2) 0.034(2) 0.029(2) 0.005(2) 0.009(2) 0.003(2)
N4 0.021(2) 0.035(2) 0.024(2) 0.0046(15) 0.0090(14) 0.0028(14)
N5 0.026(2) 0.034(2) 0.029(2) 0.003(2) 0.014(2) 0.0002(15)
C1 0.020(2) 0.031(2) 0.031(2) 0.002(2) 0.009(2) 0.001(2)
C2 0.027(2) 0.031(2) 0.038(3) 0.001(2) 0.016(2) 0.002(2)
C3 0.039(2) 0.041(3) 0.029(2) 0.005(2) 0.017(2) 0.006(2)
C4 0.056(3) 0.034(3) 0.043(3) 0.000(2) 0.026(3) 0.007(2)
C5 0.056(3) 0.040(3) 0.040(3) -0.001(2) 0.016(3) -0.002(2)
C6 0.040(3) 0.039(3) 0.033(3) 0.002(2) 0.010(2) -0.003(2)
C7 0.032(2) 0.034(2) 0.033(2) 0.003(2) 0.014(2) 0.000(2)
C8 0.029(2) 0.034(2) 0.026(2) 0.003(2) 0.011(2) -0.001(2)
C9 0.029(2) 0.038(3) 0.031(2) 0.003(2) 0.009(2) -0.004(2)
C10 0.028(2) 0.043(3) 0.031(2) 0.007(2) 0.012(2) 0.001(2)
C11 0.028(2) 0.038(3) 0.031(2) 0.005(2) 0.014(2) 0.003(2)
C12 0.026(2) 0.033(2) 0.026(2) 0.005(2) 0.011(2) 0.001(2)
C13 0.028(2) 0.033(2) 0.033(2) 0.003(2) 0.016(2) 0.002(2)
C14 0.034(2) 0.038(3) 0.055(3) -0.002(2) 0.020(2) 0.003(2)
C15 0.043(3) 0.029(3) 0.090(5) -0.002(3) 0.019(3) 0.002(2)
C16 0.037(3) 0.037(3) 0.087(5) 0.005(3) 0.015(3) -0.005(2)
C17 0.032(2) 0.037(3) 0.055(3) 0.007(2) 0.018(2) -0.001(2)
C18 0.028(2) 0.041(3) 0.039(3) 0.008(2) 0.012(2) 0.001(2)
C19 0.033(2) 0.045(3) 0.050(3) -0.004(2) 0.014(2) -0.002(2)
C20 0.027(2) 0.044(3) 0.061(4) -0.003(3) 0.007(2) -0.001(2)
C21 0.025(2) 0.046(3) 0.064(4) 0.011(3) 0.016(2) 0.001(2)
C22 0.036(3) 0.068(4) 0.051(3) 0.012(3) 0.026(3) 0.010(3)
C23 0.029(2) 0.066(4) 0.038(3) 0.004(3) 0.011(2) -0.001(2)
C24 0.026(2) 0.038(3) 0.036(3) 0.000(2) 0.013(2) 0.002(2)
C25 0.032(2) 0.049(3) 0.047(3) -0.009(2) 0.018(2) -0.006(2)
C26 0.040(3) 0.057(4) 0.064(4) -0.020(3) 0.028(3) -0.001(2)
C27 0.036(3) 0.044(3) 0.064(4) -0.011(3) 0.018(3) -0.001(2)
C28 0.032(2) 0.048(3) 0.055(3) -0.003(3) 0.017(2) -0.006(2)
C29 0.029(2) 0.045(3) 0.045(3) -0.004(2) 0.016(2) 0.000(2)
C30 0.025(2) 0.040(3) 0.036(3) -0.003(2) 0.015(2) -0.002(2)
C31 0.032(2) 0.047(3) 0.043(3) 0.000(2) 0.018(2) 0.004(2)
C32 0.031(2) 0.054(3) 0.055(3) -0.003(3) 0.020(2) 0.009(2)
C33 0.033(3) 0.068(4) 0.054(4) -0.009(3) 0.024(2) 0.003(2)
C34 0.041(3) 0.067(4) 0.046(3) 0.004(3) 0.027(3) 0.004(3)
C35 0.028(2) 0.055(3) 0.041(3) 0.002(2) 0.016(2) 0.005(2)
C36 0.026(2) 0.042(3) 0.035(3) 0.004(2) 0.016(2) 0.006(2)
C37 0.026(2) 0.051(3) 0.040(3) 0.001(2) 0.013(2) 0.003(2)
C38 0.025(2) 0.062(4) 0.036(3) 0.009(2) 0.011(2) 0.010(2)
C39 0.040(3) 0.052(3) 0.044(3) 0.016(2) 0.023(2) 0.018(2)
C40 0.050(3) 0.038(3) 0.047(3) 0.005(2) 0.026(3) 0.005(2)
C41 0.036(2) 0.041(3) 0.037(3) 0.003(2) 0.017(2) 0.002(2)
C42 0.025(2) 0.064(4) 0.035(3) 0.007(2) 0.008(2) 0.009(2)
C43 0.030(2) 0.067(4) 0.038(3) 0.008(3) 0.011(2) 0.021(2)
C44 0.038(3) 0.057(3) 0.035(3) 0.014(2) 0.007(2) 0.015(2)
C45 0.038(3) 0.064(4) 0.029(3) 0.012(2) 0.015(2) 0.012(2)
C46 0.030(2) 0.062(4) 0.030(3) 0.005(2) 0.006(2) 0.009(2)
C47 0.029(2) 0.062(4) 0.034(3) 0.012(2) 0.013(2) 0.010(2)
C48 0.034(2) 0.049(3) 0.029(2) 0.009(2) 0.014(2) 0.014(2)
C49 0.037(2) 0.052(3) 0.034(3) 0.006(2) 0.017(2) 0.004(2)
C50 0.034(3) 0.093(5) 0.041(3) -0.015(3) 0.011(2) -0.003(3)
C51 0.052(4) 0.085(5) 0.051(4) -0.018(3) 0.013(3) -0.011(3)
C52 0.069(4) 0.062(4) 0.041(3) -0.007(3) 0.025(3) -0.005(3)
C53 0.056(3) 0.044(3) 0.048(3) 0.003(2) 0.030(3) 0.003(2)
C54 0.039(3) 0.047(3) 0.037(3) 0.005(2) 0.020(2) 0.003(2)
C55 0.031(2) 0.048(3) 0.029(2) 0.004(2) 0.013(2) 0.003(2)
C56 0.037(3) 0.051(3) 0.049(3) 0.009(3) 0.022(2) 0.008(2)
C57 0.047(3) 0.050(3) 0.059(4) 0.016(3) 0.022(3) 0.005(3)
C58 0.050(3) 0.061(4) 0.048(3) 0.010(3) 0.028(3) -0.002(3)
C59 0.045(3) 0.059(4) 0.045(3) 0.004(3) 0.029(3) 0.000(2)
C60 0.035(2) 0.047(3) 0.041(3) 0.003(2) 0.020(2) 0.000(2)
C61 0.032(2) 0.042(3) 0.037(3) -0.002(2) 0.018(2) 0.003(2)
C62 0.040(3) 0.058(3) 0.039(3) 0.002(2) 0.021(2) 0.011(2)
C63 0.053(3) 0.065(4) 0.034(3) -0.002(3) 0.024(3) 0.006(3)
C64 0.044(3) 0.057(4) 0.050(3) -0.008(3) 0.031(3) -0.004(2)
C65 0.037(3) 0.057(4) 0.053(3) -0.003(3) 0.024(3) 0.007(2)
C66 0.039(3) 0.053(3) 0.041(3) 0.001(2) 0.019(2) 0.011(2)
C67 0.042(3) 0.053(3) 0.036(3) 0.001(2) 0.026(2) 0.006(2)
C68 0.046(3) 0.046(3) 0.058(4) -0.003(3) 0.025(3) 0.011(2)
C69 0.047(3) 0.057(4) 0.069(4) -0.017(3) 0.031(3) 0.001(3)
C70 0.072(4) 0.049(3) 0.062(4) -0.005(3) 0.046(3) -0.001(3)
C71 0.073(4) 0.053(4) 0.055(4) 0.013(3) 0.028(3) 0.002(3)
C72 0.052(3) 0.061(4) 0.046(3) 0.013(3) 0.019(3) 0.003(3)
C73 0.044(3) 0.065(4) 0.057(4) 0.015(3) 0.015(3) -0.023(3)
C74 0.048(3) 0.049(3) 0.093(5) 0.012(3) 0.049(3) -0.003(3)
C75 0.061(3) 0.050(3) 0.041(3) -0.001(2) 0.033(3) -0.016(3)
C76 0.054(3) 0.037(3) 0.051(3) 0.007(2) 0.029(3) -0.007(2)
C77 0.073(4) 0.042(3) 0.050(3) -0.006(3) 0.034(3) -0.023(3)
C78 0.038(2) 0.037(3) 0.048(3) 0.007(2) 0.025(2) -0.001(2)
C79 0.040(3) 0.034(3) 0.057(3) -0.005(2) 0.026(2) -0.007(2)
C80 0.052(3) 0.032(3) 0.038(3) -0.002(2) 0.027(2) -0.003(2)
C81 0.046(3) 0.039(3) 0.045(3) 0.000(2) 0.022(2) 0.001(2)
C82 0.050(3) 0.050(3) 0.046(3) -0.003(3) 0.016(3) 0.009(3)
C83 0.057(3) 0.048(3) 0.050(3) 0.006(3) 0.020(3) 0.015(3)
C84 0.067(4) 0.033(3) 0.051(3) -0.001(2) 0.029(3) 0.006(2)
C85 0.053(3) 0.035(3) 0.040(3) -0.005(2) 0.020(2) -0.001(2)
C86 0.058(3) 0.033(3) 0.036(3) -0.004(2) 0.024(2) -0.008(2)
C87 0.078(4) 0.064(4) 0.055(4) 0.001(3) 0.047(4) 0.008(3)
C88 0.121(6) 0.069(4) 0.084(5) -0.005(4) 0.074(5) 0.008(4)
C89 0.140(6) 0.066(4) 0.054(4) -0.011(3) 0.053(4) -0.021(4)
C90 0.101(5) 0.061(4) 0.039(3) 0.003(3) 0.014(3) -0.030(4)
C91 0.070(4) 0.048(3) 0.040(3) 0.003(3) 0.018(3) -0.017(3)
C92 0.048(3) 0.035(3) 0.029(2) 0.006(2) 0.017(2) 0.005(2)
C93 0.042(3) 0.060(4) 0.040(3) -0.006(3) 0.015(2) 0.008(2)
C94 0.053(3) 0.069(4) 0.039(3) -0.001(3) 0.016(3) 0.021(3)
C95 0.095(5) 0.051(3) 0.053(3) 0.009(3) 0.048(3) 0.026(3)
C96 0.110(5) 0.042(3) 0.074(4) -0.008(3) 0.063(4) -0.008(3)
C97 0.083(4) 0.042(3) 0.065(4) -0.005(3) 0.055(4) -0.008(3)
C98 0.044(3) 0.037(3) 0.037(3) -0.001(2) 0.019(2) 0.003(2)
C99 0.054(3) 0.137(6) 0.041(3) -0.002(4) 0.024(3) -0.021(4)
C100 0.054(4) 0.149(7) 0.058(4) -0.002(4) 0.018(3) -0.020(4)
C101 0.059(4) 0.096(6) 0.035(3) 0.005(3) 0.015(3) 0.009(4)
C102 0.072(4) 0.072(5) 0.044(4) 0.019(3) 0.022(3) 0.002(3)
C103 0.048(3) 0.071(4) 0.047(3) 0.020(3) 0.018(3) -0.003(3)
P6 0.039(2) 0.052(2) 0.040(2) -0.0108(13) 0.0198(14) -0.0176(14)
F1 0.048(4) 0.045(3) 0.061(4) -0.007(4) 0.012(3) -0.017(3)
F2 0.044(4) 0.060(4) 0.093(7) -0.008(5) 0.013(3) -0.007(3)
F3 0.051(4) 0.074(5) 0.078(5) -0.035(4) 0.035(3) -0.028(3)
F4 0.038(3) 0.085(4) 0.066(4) -0.035(3) 0.027(3) -0.016(3)
F5 0.074(4) 0.080(5) 0.054(3) 0.008(3) 0.039(3) 0.000(3)
F6 0.122(6) 0.081(4) 0.057(4) 0.004(3) 0.050(4) -0.023(4)
P7 0.043(4) 0.068(6) 0.052(4) -0.014(4) 0.025(3) -0.024(4)
F7 0.058(6) 0.080(8) 0.091(8) -0.032(7) 0.041(6) -0.020(6)
F8 0.090(8) 0.072(7) 0.051(6) -0.003(5) 0.031(6) -0.025(6)
F9 0.056(7) 0.060(7) 0.063(7) -0.017(6) 0.039(6) -0.026(6)
F10 0.059(7) 0.070(8) 0.060(7) -0.015(6) 0.002(6) -0.014(6)
F11 0.040(6) 0.053(8) 0.059(8) -0.003(6) 0.026(5) -0.014(5)
F12 0.067(9) 0.073(9) 0.063(8) -0.010(9) 0.017(7) -0.020(8)
P8 0.077(2) 0.059(2) 0.096(3) -0.004(2) 0.031(2) -0.005(2)
F13 0.084(5) 0.072(5) 0.125(6) 0.003(5) 0.031(5) -0.005(4)
F14 0.096(6) 0.088(6) 0.131(7) -0.001(5) 0.043(5) 0.010(5)
F15 0.139(7) 0.101(7) 0.118(7) 0.003(6) 0.057(6) 0.000(6)
F16 0.100(6) 0.098(6) 0.149(7) 0.019(6) 0.065(5) -0.005(5)
F17 0.087(5) 0.110(6) 0.139(7) 0.008(6) 0.027(5) 0.011(5)
F18 0.137(7) 0.079(6) 0.137(7) -0.017(6) 0.020(6) -0.018(6)
O1 0.103(5) 0.109(6) 0.125(6) -0.001(5) 0.039(5) -0.005(5)
C201 0.082(6) 0.085(6) 0.122(7) 0.012(6) 0.032(6) 0.012(6)
C202 0.078(7) 0.079(8) 0.104(8) 0.036(7) 0.054(7) -0.009(7)
C203 0.103(6) 0.108(6) 0.113(6) 0.017(6) 0.039(5) -0.005(6)
C204 0.096(8) 0.055(7) 0.105(9) 0.020(7) -0.013(7) -0.009(7)
P9 0.038(2) 0.038(2) 0.099(3) 0.019(2) 0.020(2) -0.0061(13)
F19 0.051(3) 0.055(4) 0.124(6) -0.006(4) 0.059(4) -0.011(3)
F20 0.066(4) 0.068(4) 0.098(5) 0.024(4) 0.051(4) 0.020(3)
F21 0.083(5) 0.080(5) 0.113(6) 0.032(4) 0.047(4) 0.017(4)
F22 0.119(6) 0.062(5) 0.101(6) -0.005(5) 0.011(5) -0.018(5)
F23 0.054(4) 0.085(5) 0.179(7) 0.056(5) 0.026(5) -0.008(4)
F24 0.123(6) 0.063(5) 0.140(7) -0.012(5) 0.022(6) 0.017(5)
O2 0.117(7) 0.109(7) 0.150(8) -0.027(7) 0.036(6) 0.007(6)
C205 0.095(6) 0.089(7) 0.114(7) -0.011(6) 0.045(6) 0.010(6)
C206 0.112(8) 0.102(9) 0.116(9) -0.007(8) 0.065(7) 0.006(8)
C207 0.104(8) 0.088(8) 0.106(8) -0.015(7) 0.031(7) 0.031(7)
C208 0.147(13) 0.141(13) 0.182(14) -0.004(13) 0.002(13) 0.012(12)
C217 0.090(9) 0.137(11) 0.130(11) 0.062(10) 0.002(9) 0.023(9)
O5 0.092(8) 0.209(12) 0.122(10) 0.016(9) 0.033(7) -0.045(9)
O3 0.073(6) 0.128(8) 0.109(7) 0.036(6) 0.062(5) 0.015(5)
C209 0.107(10) 0.134(11) 0.153(11) 0.018(8) 0.076(8) 0.010(8)
C210 0.081(10) 0.164(16) 0.136(14) 0.043(12) 0.061(10) 0.042(10)
C211 0.080(8) 0.131(10) 0.117(10) 0.031(8) 0.058(7) 0.000(7)
C212 0.070(9) 0.201(16) 0.053(8) 0.038(10) 0.035(7) 0.029(10)
O4 0.103(7) 0.124(8) 0.124(8) -0.036(7) 0.032(6) 0.027(6)
C213 0.080(7) 0.078(8) 0.060(7) -0.011(6) 0.040(6) 0.009(6)
C214 0.228(21) 0.206(21) 0.144(18) -0.014(15) 0.059(15) 0.012(17)
C215 0.113(9) 0.103(9) 0.085(9) -0.023(7) 0.043(7) 0.000(8)
C216 0.119(15) 0.231(19) 0.151(16) -0.092(15) 0.000(12) 0.033(14)
O11 0.078(9) 0.080(9) 0.054(8) 0.011(7) 0.012(7) -0.020(7)
O12 0.084(9) 0.058(8) 0.080(9) -0.015(7) 0.018(7) -0.015(7)

loop_
_atom_site_label
_atom_site_type_symbol
_atom_site_fract_x
_atom_site_fract_y
_atom_site_fract_z
_atom_site_U_iso_or_equiv
_atom_site_thermal_displace_type
_atom_site_occupancy
_atom_site_calc_flag
_atom_site_refinement_flags
_atom_site_disorder_group
Ru1 Ru 0.255488(14) 0.02047(2) 0.366230(13) 0.02686(9) Uani 1 d . .
Fe1 Fe 0.22891(3) -0.01462(5) 0.52593(2) 0.0331(2) Uani 1 d . .
Fe2 Fe 0.24654(3) 0.07604(4) 0.19377(3) 0.0323(2) Uani 1 d . .
P1 P 0.35327(5) 0.00151(8) 0.41832(4) 0.0303(3) Uani 1 d . .
P3 P 0.14641(5) -0.07681(9) 0.48309(5) 0.0347(3) Uani 1 d . .
P2 P 0.17681(5) 0.10055(9) 0.51144(5) 0.0353(3) Uani 1 d . .
P4 P 0.22529(5) -0.05464(8) 0.16779(5) 0.0339(3) Uani 1 d . .
P5 P 0.15406(5) 0.08687(8) 0.17333(5) 0.0326(3) Uani 1 d . .
N1 N 0.23711(15) 0.0020(2) 0.46515(14) 0.0308(8) Uani 1 d . .
N2 N 0.2567(2) 0.0521(2) 0.26057(15) 0.0333(8) Uani 1 d . .
N3 N 0.2284(2) -0.0999(2) 0.33623(14) 0.0329(8) Uani 1 d . .
N4 N 0.16915(14) 0.0328(2) 0.33346(13) 0.0271(8) Uani 1 d . .
N5 N 0.24543(15) 0.1504(2) 0.37119(14) 0.0290(8) Uani 1 d . .
C1 C 0.2452(2) 0.0051(3) 0.4300(2) 0.0281(9) Uani 1 d . .
C2 C 0.2604(2) 0.0410(3) 0.3002(2) 0.0314(10) Uani 1 d . .
C3 C 0.2599(2) -0.1620(3) 0.3302(2) 0.0358(10) Uani 1 d . .
H3A H 0.2993(2) -0.1558(3) 0.3449(2) 0.043 Uiso 1 calc R .
C4 C 0.2370(2) -0.2337(3) 0.3036(2) 0.0428(12) Uani 1 d . .
H4A H 0.2606(2) -0.2751(3) 0.3014(2) 0.051 Uiso 1 calc R .
C5 C 0.1776(2) -0.2429(3) 0.2798(2) 0.0474(13) Uani 1 d . .
H5A H 0.1610(2) -0.2905(3) 0.2615(2) 0.057 Uiso 1 calc R .
C6 C 0.1442(2) -0.1798(3) 0.2842(2) 0.0394(11) Uani 1 d . .
H6A H 0.1047(2) -0.1845(3) 0.2684(2) 0.047 Uiso 1 calc R .
C7 C 0.1696(2) -0.1091(3) 0.3121(2) 0.0329(10) Uani 1 d . .
C8 C 0.1368(2) -0.0354(3) 0.3147(2) 0.0302(9) Uani 1 d . .
C9 C 0.0781(2) -0.0324(3) 0.2999(2) 0.0344(10) Uani 1 d . .
H9A H 0.0556(2) -0.0791(3) 0.2864(2) 0.041 Uiso 1 calc R .
C10 C 0.0536(2) 0.0415(3) 0.3056(2) 0.0344(10) Uani 1 d . .
C11 C 0.0887(2) 0.1114(3) 0.3261(2) 0.0320(10) Uani 1 d . .
H11A H 0.0732(2) 0.1609(3) 0.3304(2) 0.038 Uiso 1 calc R .
C12 C 0.1472(2) 0.1057(3) 0.3398(2) 0.0285(9) Uani 1 d . .
C13 C 0.1895(2) 0.1739(3) 0.3591(2) 0.0303(9) Uani 1 d . .
C14 C 0.1752(2) 0.2554(3) 0.3622(2) 0.0424(12) Uani 1 d . .
H14A H 0.1381(2) 0.2689(3) 0.3560(2) 0.051 Uiso 1 calc R .
C15 C 0.2160(2) 0.3174(3) 0.3746(3) 0.058(2) Uani 1 d . .
H15A H 0.2071(2) 0.3723(3) 0.3780(3) 0.070 Uiso 1 calc R .
C16 C 0.2704(2) 0.2957(4) 0.3820(3) 0.058(2) Uani 1 d . .
H16A H 0.2977(2) 0.3366(4) 0.3876(3) 0.070 Uiso 1 calc R .
C17 C 0.2837(2) 0.2126(3) 0.3809(2) 0.0417(12) Uani 1 d . .
H17A H 0.3208(2) 0.1989(3) 0.3871(2) 0.050 Uiso 1 calc R .
C18 C -0.0096(2) 0.0461(3) 0.2896(2) 0.0371(11) Uani 1 d . .
C19 C -0.0474(2) 0.0102(3) 0.2446(2) 0.0443(12) Uani 1 d . .
H19A H -0.0336(2) -0.0143(3) 0.2241(2) 0.053 Uiso 1 calc R .
C20 C -0.1062(2) 0.0113(3) 0.2302(2) 0.0482(14) Uani 1 d . .
H20A H -0.1312(2) -0.0124(3) 0.2002(2) 0.058 Uiso 1 calc R .
C21 C -0.1274(2) 0.0474(3) 0.2604(2) 0.0468(13) Uani 1 d . .
H21A H -0.1664(2) 0.0469(3) 0.2509(2) 0.056 Uiso 1 calc R .
C22 C -0.0908(2) 0.0838(4) 0.3042(2) 0.0492(14) Uani 1 d . .
H22A H -0.1051(2) 0.1081(4) 0.3244(2) 0.059 Uiso 1 calc R .
C23 C -0.0309(2) 0.0847(4) 0.3191(2) 0.0459(13) Uani 1 d . .
H23A H -0.0064(2) 0.1110(4) 0.3484(2) 0.055 Uiso 1 calc R .
C24 C 0.3876(2) 0.0954(3) 0.4558(2) 0.0335(10) Uani 1 d . .
C25 C 0.3637(2) 0.1307(3) 0.4849(2) 0.0425(12) Uani 1 d . .
H25A H 0.3337(2) 0.1039(3) 0.4875(2) 0.051 Uiso 1 calc R .
C26 C 0.3845(2) 0.2056(4) 0.5099(2) 0.0519(15) Uani 1 d . .
H26A H 0.3685(2) 0.2283(4) 0.5292(2) 0.062 Uiso 1 calc R .
C27 C 0.4297(2) 0.2466(4) 0.5058(2) 0.0492(14) Uani 1 d . .
H27A H 0.4429(2) 0.2973(4) 0.5216(2) 0.059 Uiso 1 calc R .
C28 C 0.4541(2) 0.2111(3) 0.4782(2) 0.0456(13) Uani 1 d . .
H28A H 0.4846(2) 0.2375(3) 0.4762(2) 0.055 Uiso 1 calc R .
C29 C 0.4337(2) 0.1360(3) 0.4532(2) 0.0398(11) Uani 1 d . .
H29A H 0.4506(2) 0.1128(3) 0.4347(2) 0.048 Uiso 1 calc R .
C30 C 0.4032(2) -0.0259(3) 0.3920(2) 0.0327(10) Uani 1 d . .
C31 C 0.4447(2) -0.0881(3) 0.4124(2) 0.0400(11) Uani 1 d . .
H31A H 0.4462(2) -0.1200(3) 0.4387(2) 0.048 Uiso 1 calc R .
C32 C 0.4842(2) -0.1026(4) 0.3934(2) 0.0465(13) Uani 1 d . .
H32A H 0.5108(2) -0.1450(4) 0.4065(2) 0.056 Uiso 1 calc R .
C33 C 0.4833(2) -0.0536(4) 0.3553(2) 0.0500(14) Uani 1 d . .
H33A H 0.5100(2) -0.0624(4) 0.3432(2) 0.060 Uiso 1 calc R .
C34 C 0.4425(2) 0.0086(4) 0.3350(2) 0.0485(13) Uani 1 d . .
H34A H 0.4420(2) 0.0415(4) 0.3094(2) 0.058 Uiso 1 calc R .
C35 C 0.4022(2) 0.0221(3) 0.3529(2) 0.0409(12) Uani 1 d . .
H35A H 0.3746(2) 0.0632(3) 0.3387(2) 0.049 Uiso 1 calc R .
C36 C 0.3715(2) -0.0786(3) 0.4675(2) 0.0335(10) Uani 1 d . .
C37 C 0.4173(2) -0.0668(3) 0.5154(2) 0.0394(11) Uani 1 d . .
H37A H 0.4368(2) -0.0164(3) 0.5234(2) 0.047 Uiso 1 calc R .
C38 C 0.4332(2) -0.1303(4) 0.5503(2) 0.0424(12) Uani 1 d . .
H38A H 0.4620(2) -0.1210(4) 0.5821(2) 0.051 Uiso 1 calc R .
C39 C 0.4063(2) -0.2079(4) 0.5384(2) 0.0436(13) Uani 1 d . .
H39A H 0.4185(2) -0.2509(4) 0.5615(2) 0.052 Uiso 1 calc R .
C40 C 0.3606(2) -0.2206(3) 0.4911(2) 0.0435(12) Uani 1 d . .
H40A H 0.3421(2) -0.2717(3) 0.4827(2) 0.052 Uiso 1 calc R .
C41 C 0.3436(2) -0.1551(3) 0.4569(2) 0.0378(11) Uani 1 d . .
H41A H 0.3127(2) -0.1629(3) 0.4262(2) 0.045 Uiso 1 calc R .
C42 C 0.3172(2) -0.0046(4) 0.5755(2) 0.0432(12) Uani 1 d . .
H42A H 0.3445(2) 0.0333(4) 0.5720(2) 0.052 Uiso 1 calc R .
C43 C 0.3043(2) -0.0869(4) 0.5564(2) 0.0467(13) Uani 1 d . .
H43A H 0.3212(2) -0.1155(4) 0.5374(2) 0.056 Uiso 1 calc R .
C44 C 0.2628(2) -0.1216(4) 0.5700(2) 0.0464(13) Uani 1 d . .
H44A H 0.2469(2) -0.1779(4) 0.5625(2) 0.056 Uiso 1 calc R .
C45 C 0.2498(2) -0.0601(4) 0.5974(2) 0.0435(12) Uani 1 d . .
H45A H 0.2235(2) -0.0667(4) 0.6122(2) 0.052 Uiso 1 calc R .
C46 C 0.2838(2) 0.0124(4) 0.6011(2) 0.0435(12) Uani 1 d . .
H46A H 0.2843(2) 0.0641(4) 0.6185(2) 0.052 Uiso 1 calc R .
C47 C 0.0924(2) 0.0006(4) 0.4430(2) 0.0422(12) Uani 1 d . .
H47A H 0.0764(2) -0.0174(4) 0.4088(2) 0.051 Uiso 1 calc R .
H47B H 0.0617(2) 0.0038(4) 0.4527(2) 0.051 Uiso 1 calc R .
C48 C 0.1198(2) 0.0869(3) 0.4481(2) 0.0369(11) Uani 1 d . .
H48A H 0.0911(2) 0.1298(3) 0.4409(2) 0.044 Uiso 1 calc R .
H48B H 0.1354(2) 0.0922(3) 0.4244(2) 0.044 Uiso 1 calc R .
C49 C 0.1421(2) -0.1615(3) 0.4409(2) 0.0406(12) Uani 1 d . .
C50 C 0.0898(2) -0.2014(5) 0.4117(2) 0.058(2) Uani 1 d . .
H50A H 0.0568(2) -0.1827(5) 0.4127(2) 0.070 Uiso 1 calc R .
C51 C 0.0871(3) -0.2678(5) 0.3816(2) 0.066(2) Uani 1 d . .
H51A H 0.0523(3) -0.2939(5) 0.3631(2) 0.080 Uiso 1 calc R .
C52 C 0.1359(3) -0.2963(4) 0.3787(2) 0.057(2) Uani 1 d . .
H52A H 0.1338(3) -0.3407(4) 0.3581(2) 0.069 Uiso 1 calc R .
C53 C 0.1876(2) -0.2571(3) 0.4070(2) 0.0470(13) Uani 1 d . .
H53A H 0.2203(2) -0.2753(3) 0.4053(2) 0.056 Uiso 1 calc R .
C54 C 0.1909(2) -0.1910(3) 0.4378(2) 0.0401(11) Uani 1 d . .
H54A H 0.2259(2) -0.1658(3) 0.4566(2) 0.048 Uiso 1 calc R .
C55 C 0.1138(2) -0.1263(3) 0.5195(2) 0.0357(10) Uani 1 d . .
C56 C 0.1224(2) -0.2107(4) 0.5314(2) 0.0449(13) Uani 1 d . .
H56A H 0.1429(2) -0.2430(4) 0.5193(2) 0.054 Uiso 1 calc R .
C57 C 0.1002(2) -0.2468(4) 0.5615(2) 0.0524(14) Uani 1 d . .
H57A H 0.1066(2) -0.3029(4) 0.5696(2) 0.063 Uiso 1 calc R .
C58 C 0.0687(2) -0.1995(4) 0.5793(2) 0.0504(14) Uani 1 d . .
H58A H 0.0534(2) -0.2240(4) 0.5987(2) 0.060 Uiso 1 calc R .
C59 C 0.0604(2) -0.1162(4) 0.5679(2) 0.0461(13) Uani 1 d . .
H59A H 0.0399(2) -0.0843(4) 0.5801(2) 0.055 Uiso 1 calc R .
C60 C 0.0826(2) -0.0786(3) 0.5381(2) 0.0398(11) Uani 1 d . .
H60A H 0.0766(2) -0.0223(3) 0.5306(2) 0.048 Uiso 1 calc R .
C61 C 0.1381(2) 0.1213(3) 0.5488(2) 0.0356(10) Uani 1 d . .
C62 C 0.1622(2) 0.1018(4) 0.5992(2) 0.0446(12) Uani 1 d . .
H62A H 0.1989(2) 0.0800(4) 0.6144(2) 0.053 Uiso 1 calc R .
C63 C 0.1327(2) 0.1141(4) 0.6275(2) 0.0492(14) Uani 1 d . .
H63A H 0.1498(2) 0.1010(4) 0.6611(2) 0.059 Uiso 1 calc R .
C64 C 0.0778(2) 0.1458(4) 0.6055(2) 0.0466(13) Uani 1 d . .
H64A H 0.0577(2) 0.1533(4) 0.6240(2) 0.056 Uiso 1 calc R .
C65 C 0.0529(2) 0.1662(4) 0.5555(2) 0.0476(13) Uani 1 d . .
H65A H 0.0161(2) 0.1875(4) 0.5406(2) 0.057 Uiso 1 calc R .
C66 C 0.0831(2) 0.1549(4) 0.5273(2) 0.0441(12) Uani 1 d . .
H66A H 0.0663(2) 0.1698(4) 0.4940(2) 0.053 Uiso 1 calc R .
C67 C 0.2060(2) 0.2036(3) 0.5095(2) 0.0406(12) Uani 1 d . .
C68 C 0.2628(2) 0.2228(4) 0.5420(2) 0.0492(13) Uani 1 d . .
H68A H 0.2861(2) 0.1816(4) 0.5629(2) 0.059 Uiso 1 calc R .
C69 C 0.2850(3) 0.3024(4) 0.5437(2) 0.056(2) Uani 1 d . .
H69A H 0.3226(3) 0.3138(4) 0.5659(2) 0.067 Uiso 1 calc R .
C70 C 0.2513(3) 0.3645(4) 0.5124(2) 0.0548(15) Uani 1 d . .
H70A H 0.2663(3) 0.4172(4) 0.5131(2) 0.066 Uiso 1 calc R .
C71 C 0.1950(3) 0.3472(4) 0.4800(2) 0.061(2) Uani 1 d . .
H71A H 0.1721(3) 0.3887(4) 0.4591(2) 0.073 Uiso 1 calc R .
C72 C 0.1726(3) 0.2684(4) 0.4786(2) 0.0540(15) Uani 1 d . .
H72A H 0.1347(3) 0.2581(4) 0.4568(2) 0.065 Uiso 1 calc R .
C73 C 0.3300(2) 0.1217(4) 0.2198(2) 0.058(2) Uani 1 d . .
H73A H 0.3621(2) 0.1076(4) 0.2517(2) 0.070 Uiso 1 calc R .
C74 C 0.3144(2) 0.0789(4) 0.1748(3) 0.057(2) Uani 1 d . .
H74A H 0.3339(2) 0.0305(4) 0.1697(3) 0.068 Uiso 1 calc R .
C75 C 0.2661(2) 0.1192(4) 0.1382(2) 0.0468(13) Uani 1 d . .
H75A H 0.2464(2) 0.1039(4) 0.1031(2) 0.056 Uiso 1 calc R .
C76 C 0.2530(2) 0.1886(3) 0.1606(2) 0.0455(13) Uani 1 d . .
H76A H 0.2220(2) 0.2284(3) 0.1437(2) 0.055 Uiso 1 calc R .
C77 C 0.2918(3) 0.1903(4) 0.2111(2) 0.0523(15) Uani 1 d . .
H77A H 0.2930(3) 0.2313(4) 0.2356(2) 0.063 Uiso 1 calc R .
C78 C 0.1351(2) -0.0155(3) 0.1887(2) 0.0388(11) Uani 1 d . .
H78A H 0.1547(2) -0.0249(3) 0.2242(2) 0.047 Uiso 1 calc R .
H78B H 0.0944(2) -0.0186(3) 0.1782(2) 0.047 Uiso 1 calc R .
C79 C 0.1532(2) -0.0814(3) 0.1612(2) 0.0419(12) Uani 1 d . .
H79A H 0.1261(2) -0.0825(3) 0.1264(2) 0.050 Uiso 1 calc R .
H79B H 0.1539(2) -0.1360(3) 0.1751(2) 0.050 Uiso 1 calc R .
C80 C 0.2700(2) -0.1411(3) 0.2050(2) 0.0378(11) Uani 1 d . .
C81 C 0.3217(2) -0.1251(3) 0.2472(2) 0.0427(12) Uani 1 d . .
H81A H 0.3325(2) -0.0706(3) 0.2573(2) 0.051 Uiso 1 calc R .
C82 C 0.3567(2) -0.1910(4) 0.2739(2) 0.0508(14) Uani 1 d . .
H82A H 0.3904(2) -0.1800(4) 0.3020(2) 0.061 Uiso 1 calc R .
C83 C 0.3416(3) -0.2726(4) 0.2588(2) 0.0531(14) Uani 1 d . .
H83A H 0.3653(3) -0.3161(4) 0.2766(2) 0.064 Uiso 1 calc R .
C84 C 0.2904(3) -0.2893(3) 0.2166(2) 0.0491(13) Uani 1 d . .
H84A H 0.2803(3) -0.3439(3) 0.2062(2) 0.059 Uiso 1 calc R .
C85 C 0.2546(2) -0.2241(3) 0.1901(2) 0.0429(12) Uani 1 d . .
H85A H 0.2205(2) -0.2355(3) 0.1624(2) 0.051 Uiso 1 calc R .
C86 C 0.2235(2) -0.0789(3) 0.1071(2) 0.0413(12) Uani 1 d . .
C87 C 0.2714(3) -0.1135(4) 0.1046(2) 0.059(2) Uani 1 d . .
H87A H 0.3031(3) -0.1282(4) 0.1336(2) 0.071 Uiso 1 calc R .
C88 C 0.2717(4) -0.1259(5) 0.0588(3) 0.081(2) Uani 1 d U .
H88A H 0.3037(4) -0.1485(5) 0.0577(3) 0.097 Uiso 1 calc R .
C89 C 0.2249(4) -0.1049(5) 0.0152(3) 0.083(2) Uani 1 d U .
H89A H 0.2257(4) -0.1131(5) -0.0151(3) 0.099 Uiso 1 calc R .
C90 C 0.1786(4) -0.0728(5) 0.0166(2) 0.073(2) Uani 1 d U .
H90A H 0.1470(4) -0.0600(5) -0.0130(2) 0.088 Uiso 1 calc R .
C91 C 0.1764(3) -0.0576(4) 0.0624(2) 0.055(2) Uani 1 d . .
H91A H 0.1442(3) -0.0337(4) 0.0627(2) 0.066 Uiso 1 calc R .
C92 C 0.1292(2) 0.1626(3) 0.2051(2) 0.0374(11) Uani 1 d . .
C93 C 0.0781(2) 0.1518(4) 0.2084(2) 0.0486(13) Uani 1 d . .
H93A H 0.0583(2) 0.1019(4) 0.1981(2) 0.058 Uiso 1 calc R .
C94 C 0.0562(3) 0.2147(4) 0.2271(2) 0.055(2) Uani 1 d . .
H94A H 0.0223(3) 0.2065(4) 0.2293(2) 0.066 Uiso 1 calc R .
C95 C 0.0850(3) 0.2889(4) 0.2422(2) 0.061(2) Uani 1 d U .
H95A H 0.0700(3) 0.3315(4) 0.2537(2) 0.073 Uiso 1 calc R .
C96 C 0.1368(3) 0.3000(4) 0.2404(3) 0.067(2) Uani 1 d U .
H96A H 0.1567(3) 0.3497(4) 0.2513(3) 0.081 Uiso 1 calc R .
C97 C 0.1587(3) 0.2368(4) 0.2222(2) 0.055(2) Uani 1 d . .
H97A H 0.1935(3) 0.2444(4) 0.2215(2) 0.066 Uiso 1 calc R .
C98 C 0.1007(2) 0.1005(3) 0.1079(2) 0.0387(11) Uani 1 d . .
C99 C 0.0441(3) 0.0813(6) 0.0936(2) 0.076(2) Uani 1 d U .
H99A H 0.0326(3) 0.0641(6) 0.1172(2) 0.092 Uiso 1 calc R .
C100 C 0.0033(3) 0.0877(6) 0.0431(3) 0.090(3) Uani 1 d U .
H10A H -0.0347(3) 0.0750(6) 0.0341(3) 0.107 Uiso 1 calc R .
C101 C 0.0192(3) 0.1123(5) 0.0076(2) 0.066(2) Uani 1 d . .
H10B H -0.0075(3) 0.1153(5) -0.0255(2) 0.079 Uiso 1 calc R .
C102 C 0.0752(3) 0.1324(4) 0.0214(2) 0.064(2) Uani 1 d . .
H10C H 0.0866(3) 0.1497(4) -0.0023(2) 0.077 Uiso 1 calc R .
C103 C 0.1155(3) 0.1268(4) 0.0719(2) 0.056(2) Uani 1 d . .
H10D H 0.1531(3) 0.1414(4) 0.0808(2) 0.068 Uiso 1 calc R .
P6 P 0.0139(2) 0.1543(3) -0.1491(2) 0.0428(9) Uani 0.686(9) d PDU 1
F1 F 0.0400(5) 0.2396(5) -0.1205(5) 0.056(2) Uani 0.686(9) d PDU 1
F2 F 0.0767(3) 0.1216(9) -0.1344(4) 0.072(3) Uani 0.686(9) d PDU 1
F3 F -0.0119(3) 0.0709(5) -0.1795(3) 0.065(2) Uani 0.686(9) d PDU 1
F4 F -0.0489(2) 0.1878(4) -0.1645(2) 0.062(2) Uani 0.686(9) d PDU 1
F5 F 0.0118(3) 0.1962(5) -0.1979(2) 0.065(2) Uani 0.686(9) d PDU 1
F6 F 0.0140(4) 0.1145(4) -0.1010(2) 0.083(2) Uani 0.686(9) d PDU 1
P7 P 0.0258(4) 0.1313(7) -0.1410(4) 0.053(2) Uani 0.314(9) d PDU 2
F7 F -0.0303(6) 0.1477(10) -0.1347(7) 0.073(4) Uani 0.314(9) d PDU 2
F8 F 0.0558(7) 0.0954(9) -0.0862(4) 0.071(4) Uani 0.314(9) d PDU 2
F9 F 0.0029(7) 0.0408(8) -0.1612(6) 0.055(3) Uani 0.314(9) d PDU 2
F10 F -0.0027(7) 0.1627(10) -0.1968(4) 0.072(4) Uani 0.314(9) d PDU 2
F11 F 0.0821(7) 0.1123(18) -0.1465(8) 0.049(4) Uani 0.314(9) d PDU 2
F12 F 0.0484(14) 0.2200(11) -0.1168(13) 0.072(6) Uani 0.314(9) d PDU 2
P8 P 0.2768(2) 0.5466(2) 0.3779(2) 0.0801(11) Uani 0.50 d PDU 1
F13 F 0.2457(4) 0.4735(5) 0.3397(3) 0.099(3) Uani 0.50 d PDU 1
F14 F 0.2216(3) 0.6031(6) 0.3528(4) 0.108(3) Uani 0.50 d PDU 1
F15 F 0.2541(5) 0.5066(8) 0.4140(4) 0.119(4) Uani 0.50 d PDU 1
F16 F 0.2990(4) 0.5818(7) 0.3400(4) 0.112(3) Uani 0.50 d PDU 1
F17 F 0.3333(3) 0.4930(6) 0.4008(5) 0.121(3) Uani 0.50 d PDU 1
F18 F 0.3128(5) 0.6186(6) 0.4141(4) 0.133(4) Uani 0.50 d PDU 1
O1 O 0.3654(5) 0.3500(8) 0.2906(5) 0.117(3) Uani 0.50 d PDU 1
C201 C 0.3197(7) 0.3999(12) 0.2939(7) 0.102(4) Uani 0.50 d PDU 1
H20H H 0.3359(7) 0.4356(12) 0.3228(7) 0.122 Uiso 0.50 calc PR 1
H20I H 0.2923(7) 0.3631(12) 0.2974(7) 0.122 Uiso 0.50 calc PR 1
C202 C 0.2905(7) 0.4513(12) 0.2484(7) 0.082(4) Uani 0.50 d PDU 1
H20B H 0.2609(7) 0.4835(12) 0.2508(7) 0.123 Uiso 0.50 calc PR 1
H20C H 0.2742(7) 0.4157(12) 0.2199(7) 0.123 Uiso 0.50 calc PR 1
H20D H 0.3176(7) 0.4880(12) 0.2453(7) 0.123 Uiso 0.50 calc PR 1
C203 C 0.3988(7) 0.3069(12) 0.3402(6) 0.111(4) Uani 0.50 d PDU 1
H20J H 0.4179(7) 0.3475(12) 0.3662(6) 0.134 Uiso 0.50 calc PR 1
H20K H 0.3736(7) 0.2738(12) 0.3489(6) 0.134 Uiso 0.50 calc PR 1
C204 C 0.4407(7) 0.2534(9) 0.3338(7) 0.107(5) Uani 0.50 d PDU 1
H20E H 0.4631(7) 0.2245(9) 0.3642(7) 0.160 Uiso 0.50 calc PR 1
H20F H 0.4651(7) 0.2871(9) 0.3251(7) 0.160 Uiso 0.50 calc PR 1
H20G H 0.4211(7) 0.2138(9) 0.3079(7) 0.160 Uiso 0.50 calc PR 1
P9 P 0.29665(14) 0.4672(2) 0.2728(2) 0.0621(12) Uani 0.50 d PDU 2
F19 F 0.3512(2) 0.5144(4) 0.2767(3) 0.069(2) Uani 0.50 d PDU 2
F20 F 0.2761(3) 0.5523(4) 0.2857(3) 0.072(2) Uani 0.50 d PDU 2
F21 F 0.3294(4) 0.4450(6) 0.3303(2) 0.090(2) Uani 0.50 d PDU 2
F22 F 0.2591(4) 0.4939(6) 0.2171(2) 0.108(3) Uani 0.50 d PDU 2
F23 F 0.2414(3) 0.4239(6) 0.2708(4) 0.116(3) Uani 0.50 d PDU 2
F24 F 0.3150(5) 0.3831(5) 0.2573(5) 0.122(4) Uani 0.50 d PDU 2
O2 O 0.3396(6) 0.5390(9) 0.4894(5) 0.134(4) Uani 0.50 d PDU 2
C205 C 0.3170(7) 0.4994(11) 0.4402(5) 0.100(4) Uani 0.50 d PDU 2
H20R H 0.3066(7) 0.4419(11) 0.4417(5) 0.120 Uiso 0.50 calc PR 2
H20S H 0.3449(7) 0.5011(11) 0.4271(5) 0.120 Uiso 0.50 calc PR 2
C206 C 0.2655(8) 0.5508(13) 0.4089(7) 0.104(5) Uani 0.50 d PDU 2
H20L H 0.2479(8) 0.5291(13) 0.3757(7) 0.157 Uiso 0.50 calc PR 2
H20M H 0.2768(8) 0.6074(13) 0.4082(7) 0.157 Uiso 0.50 calc PR 2
H20N H 0.2388(8) 0.5486(13) 0.4226(7) 0.157 Uiso 0.50 calc PR 2
C207 C 0.3920(7) 0.4987(12) 0.5269(5) 0.105(5) Uani 0.50 d PDU 2
H20T H 0.3921(7) 0.4399(12) 0.5198(5) 0.126 Uiso 0.50 calc PR 2
H20U H 0.4256(7) 0.5242(12) 0.5269(5) 0.126 Uiso 0.50 calc PR 2
C208 C 0.3916(10) 0.5108(17) 0.5755(6) 0.183(9) Uani 0.50 d PDU 2
H20O H 0.4249(10) 0.4857(17) 0.6011(6) 0.275 Uiso 0.50 calc PR 2
H20P H 0.3581(10) 0.4854(17) 0.5749(6) 0.275 Uiso 0.50 calc PR 2
H20Q H 0.3914(10) 0.5692(17) 0.5820(6) 0.275 Uiso 0.50 calc PR 2
C217 C 0.4566(7) 0.3066(15) 0.3497(8) 0.136(7) Uani 0.50 d PDU 2
H21V H 0.4243(7) 0.3151(15) 0.3182(8) 0.205 Uiso 0.50 d PR 2
H21T H 0.4494(7) 0.2617(15) 0.3672(8) 0.205 Uiso 0.50 d PR 2
H21U H 0.4640(7) 0.3556(15) 0.3698(8) 0.205 Uiso 0.50 d PR 2
O5 O 0.5079(6) 0.2883(11) 0.3398(6) 0.146(5) Uani 0.50 d PDU 2
H5B H 0.5360(6) 0.2811(11) 0.3680(6) 0.175 Uiso 0.50 d PR 2
O3 O 0.4816(4) -0.0358(7) 0.7356(4) 0.096(4) Uani 0.50 d PDU 1
C209 C 0.4882(7) 0.0323(12) 0.7695(8) 0.125(7) Uani 0.50 d PDU 1
H20V H 0.4784(7) 0.0125(12) 0.7951(8) 0.149 Uiso 0.50 calc PR 1
H20W H 0.4614(7) 0.0760(12) 0.7514(8) 0.149 Uiso 0.50 calc PR 1
C210 C 0.5473(6) 0.0688(12) 0.7937(7) 0.122(7) Uani 0.50 d PDU 1
H21B H 0.5484(6) 0.1132(12) 0.8154(7) 0.183 Uiso 0.50 calc PR 1
H21C H 0.5570(6) 0.0901(12) 0.7686(7) 0.183 Uiso 0.50 calc PR 1
H21D H 0.5740(6) 0.0265(12) 0.8124(7) 0.183 Uiso 0.50 calc PR 1
C211 C 0.4252(5) -0.0724(10) 0.7098(6) 0.104(6) Uani 0.50 d PDU 1
H21N H 0.3994(5) -0.0315(10) 0.6874(6) 0.125 Uiso 0.50 calc PR 1
H21O H 0.4114(5) -0.0870(10) 0.7338(6) 0.125 Uiso 0.50 calc PR 1
C212 C 0.4246(6) -0.1485(10) 0.6808(5) 0.105(6) Uani 0.50 d PDU 1
H21E H 0.3866(6) -0.1702(10) 0.6646(5) 0.158 Uiso 0.50 calc PR 1
H21F H 0.4495(6) -0.1898(10) 0.7029(5) 0.158 Uiso 0.50 calc PR 1
H21G H 0.4374(6) -0.1342(10) 0.6565(5) 0.158 Uiso 0.50 calc PR 1
O4 O 0.4291(5) 0.2379(8) 0.6868(5) 0.124(5) Uani 0.50 d PDU 2
C213 C 0.4378(6) 0.2750(9) 0.6486(5) 0.069(4) Uani 0.50 d PDU 2
H21P H 0.4024(6) 0.3012(9) 0.6259(5) 0.083 Uiso 0.50 calc PR 2
H21Q H 0.4458(6) 0.2312(9) 0.6304(5) 0.083 Uiso 0.50 calc PR 2
C214 C 0.4831(11) 0.3368(16) 0.6629(9) 0.201(13) Uani 0.50 d PDU 2
H21H H 0.4849(11) 0.3576(16) 0.6338(9) 0.302 Uiso 0.50 calc PR 2
H21I H 0.5188(11) 0.3116(16) 0.6844(9) 0.302 Uiso 0.50 calc PR 2
H21J H 0.4753(11) 0.3818(16) 0.6799(9) 0.302 Uiso 0.50 calc PR 2
C215 C 0.3839(6) 0.1769(10) 0.6703(6) 0.101(6) Uani 0.50 d PDU 2
H21R H 0.3688(6) 0.1669(10) 0.6349(6) 0.121 Uiso 0.50 calc PR 2
H21S H 0.3531(6) 0.1945(10) 0.6777(6) 0.121 Uiso 0.50 calc PR 2
C216 C 0.4127(10) 0.1014(11) 0.6992(8) 0.189(11) Uani 0.50 d PDU 2
H21K H 0.3857(10) 0.0566(11) 0.6907(8) 0.284 Uiso 0.50 calc PR 2
H21L H 0.4277(10) 0.1131(11) 0.7339(8) 0.284 Uiso 0.50 calc PR 2
H21M H 0.4432(10) 0.0857(11) 0.6915(8) 0.284 Uiso 0.50 calc PR 2
O11 O 0.5811(8) 0.3341(12) 0.5998(7) 0.077(5) Uani 0.25 d PDU .
H11B H 0.5862(8) 0.3103(12) 0.6266(7) 0.092 Uiso 0.25 d PR .
H11C H 0.6109(8) 0.3611(12) 0.6042(7) 0.092 Uiso 0.25 d PR .
O12 O 0.4901(8) 0.4317(12) 0.5698(7) 0.081(6) Uani 0.25 d PDU .
H12A H 0.5047(8) 0.4768(12) 0.5848(7) 0.097 Uiso 0.25 d PR .
H12B H 0.5165(8) 0.3958(12) 0.5776(7) 0.097 Uiso 0.25 d PR .

loop_
_atom_type_symbol
_atom_type_description
_atom_type_scat_dispersion_real
_atom_type_scat_dispersion_imag
_atom_type_scat_source
C C 0.0033 0.0016 'International Tables Vol C Tables 4.2.6.8 and 6.1.1.4'
H H 0.0000 0.0000 'International Tables Vol C Tables 4.2.6.8 and 6.1.1.4'
F F 0.0171 0.0103 'International Tables Vol C Tables 4.2.6.8 and 6.1.1.4'
Fe Fe 0.3463 0.8444 'International Tables Vol C Tables 4.2.6.8 and 6.1.1.4'
N N 0.0061 0.0033 'International Tables Vol C Tables 4.2.6.8 and 6.1.1.4'
O O 0.0106 0.0060 'International Tables Vol C Tables 4.2.6.8 and 6.1.1.4'
P P 0.1023 0.0942 'International Tables Vol C Tables 4.2.6.8 and 6.1.1.4'
Ru Ru -1.2594 0.8363 'International Tables Vol C Tables 4.2.6.8 and 6.1.1.4'

loop_
_geom_angle_atom_site_label_1
_geom_angle_atom_site_label_2
_geom_angle_atom_site_label_3
_geom_angle
N4 Ru1 C1 83.47(15)
N4 Ru1 C2 92.8(2)
C1 Ru1 C2 175.9(2)
N4 Ru1 N5 78.01(14)
C1 Ru1 N5 88.9(2)
C2 Ru1 N5 88.5(2)
N4 Ru1 N3 78.04(15)
C1 Ru1 N3 97.4(2)
C2 Ru1 N3 83.6(2)
N5 Ru1 N3 154.32(14)
N4 Ru1 P1 168.78(11)
C1 Ru1 P1 85.32(12)
C2 Ru1 P1 98.37(13)
N5 Ru1 P1 102.31(10)
N3 Ru1 P1 102.99(10)
N1 Fe1 C45 156.9(2)
N1 Fe1 C44 120.7(2)
C45 Fe1 C44 39.4(2)
N1 Fe1 C43 90.6(2)
C45 Fe1 C43 66.3(2)
C44 Fe1 C43 39.7(2)
N1 Fe1 C46 131.9(2)
C45 Fe1 C46 39.9(2)
C44 Fe1 C46 66.4(2)
C43 Fe1 C46 65.8(2)
N1 Fe1 C42 96.2(2)
C45 Fe1 C42 66.6(2)
C44 Fe1 C42 66.4(2)
C43 Fe1 C42 39.1(2)
C46 Fe1 C42 39.3(2)
N1 Fe1 P3 90.09(12)
C45 Fe1 P3 100.5(2)
C44 Fe1 P3 91.6(2)
C43 Fe1 P3 119.2(2)
C46 Fe1 P3 137.9(2)
C42 Fe1 P3 157.2(2)
N1 Fe1 P2 90.92(12)
C45 Fe1 P2 110.4(2)
C44 Fe1 P2 148.2(2)
C43 Fe1 P2 156.1(2)
C46 Fe1 P2 96.0(2)
C42 Fe1 P2 117.1(2)
P3 Fe1 P2 84.59(6)
N2 Fe2 C75 158.5(2)
N2 Fe2 C74 122.9(2)
C75 Fe2 C74 39.6(2)
N2 Fe2 C73 92.4(2)
C75 Fe2 C73 66.1(2)
C74 Fe2 C73 39.2(3)
N2 Fe2 C76 131.0(2)
C75 Fe2 C76 39.8(2)
C74 Fe2 C76 66.2(2)
C73 Fe2 C76 65.7(2)
N2 Fe2 C77 96.5(2)
C75 Fe2 C77 66.2(2)
C74 Fe2 C77 66.3(2)
C73 Fe2 C77 39.7(2)
C76 Fe2 C77 38.8(2)
N2 Fe2 P4 94.28(13)
C75 Fe2 P4 98.3(2)
C74 Fe2 P4 92.0(2)
C73 Fe2 P4 121.2(2)
C76 Fe2 P4 134.7(2)
C77 Fe2 P4 158.3(2)
N2 Fe2 P5 86.16(12)
C75 Fe2 P5 112.3(2)
C74 Fe2 P5 150.9(2)
C73 Fe2 P5 154.3(2)
C76 Fe2 P5 96.2(2)
C77 Fe2 P5 114.9(2)
P4 Fe2 P5 84.55(5)
C36 P1 C30 101.3(2)
C36 P1 C24 101.2(2)
C30 P1 C24 102.1(2)
C36 P1 Ru1 116.05(15)
C30 P1 Ru1 120.7(2)
C24 P1 Ru1 112.88(15)
C49 P3 C55 101.0(2)
C49 P3 C47 104.6(2)
C55 P3 C47 104.6(2)
C49 P3 Fe1 119.0(2)
C55 P3 Fe1 116.1(2)
C47 P3 Fe1 109.9(2)
C67 P2 C48 103.4(2)
C67 P2 C61 101.8(2)
C48 P2 C61 103.9(2)
C67 P2 Fe1 122.0(2)
C48 P2 Fe1 104.4(2)
C61 P2 Fe1 119.0(2)
C80 P4 C86 99.9(2)
C80 P4 C79 103.4(2)
C86 P4 C79 105.5(2)
C80 P4 Fe2 120.4(2)
C86 P4 Fe2 116.1(2)
C79 P4 Fe2 109.8(2)
C92 P5 C78 105.3(2)
C92 P5 C98 101.5(2)
C78 P5 C98 102.3(2)
C92 P5 Fe2 120.1(2)
C78 P5 Fe2 104.1(2)
C98 P5 Fe2 121.2(2)
C1 N1 Fe1 173.5(4)
C2 N2 Fe2 176.2(4)
C3 N3 C7 116.8(4)
C3 N3 Ru1 128.3(3)
C7 N3 Ru1 113.8(3)
C8 N4 C12 122.3(4)
C8 N4 Ru1 118.8(3)
C12 N4 Ru1 117.7(3)
C17 N5 C13 116.6(4)
C17 N5 Ru1 129.8(3)
C13 N5 Ru1 113.5(3)
N1 C1 Ru1 174.9(4)
N2 C2 Ru1 172.5(4)
N3 C3 C4 123.9(5)
N3 C3 H3A 118.0(3)
C4 C3 H3A 118.0(3)
C3 C4 C5 118.9(5)
C3 C4 H4A 120.6(3)
C5 C4 H4A 120.6(3)
C6 C5 C4 118.6(5)
C6 C5 H5A 120.7(3)
C4 C5 H5A 120.7(3)
C5 C6 C7 120.2(5)
C5 C6 H6A 119.9(3)
C7 C6 H6A 119.9(3)
N3 C7 C6 121.6(4)
N3 C7 C8 114.9(4)
C6 C7 C8 123.3(4)
N4 C8 C9 120.3(4)
N4 C8 C7 113.5(4)
C9 C8 C7 126.2(4)
C10 C9 C8 119.4(4)
C10 C9 H9A 120.3(3)
C8 C9 H9A 120.3(3)
C9 C10 C11 119.0(4)
C9 C10 C18 120.2(4)
C11 C10 C18 120.8(4)
C12 C11 C10 119.6(4)
C12 C11 H11A 120.2(3)
C10 C11 H11A 120.2(3)
N4 C12 C11 119.4(4)
N4 C12 C13 113.8(4)
C11 C12 C13 126.7(4)
C14 C13 N5 121.8(4)
C14 C13 C12 123.4(4)
N5 C13 C12 114.7(4)
C13 C14 C15 120.1(5)
C13 C14 H14A 119.9(3)
C15 C14 H14A 119.9(3)
C14 C15 C16 118.5(5)
C14 C15 H15A 120.7(3)
C16 C15 H15A 120.7(3)
C17 C16 C15 119.4(5)
C17 C16 H16A 120.3(3)
C15 C16 H16A 120.3(3)
N5 C17 C16 123.2(5)
N5 C17 H17A 118.4(3)
C16 C17 H17A 118.4(3)
C23 C18 C19 119.4(4)
C23 C18 C10 121.0(5)
C19 C18 C10 119.6(5)
C18 C19 C20 120.0(5)
C18 C19 H19A 120.0(3)
C20 C19 H19A 120.0(3)
C21 C20 C19 120.6(5)
C21 C20 H20A 119.7(3)
C19 C20 H20A 119.7(3)
C22 C21 C20 119.8(5)
C22 C21 H21A 120.1(3)
C20 C21 H21A 120.1(3)
C21 C22 C23 120.6(5)
C21 C22 H22A 119.7(3)
C23 C22 H22A 119.7(3)
C18 C23 C22 119.5(5)
C18 C23 H23A 120.3(3)
C22 C23 H23A 120.3(3)
C25 C24 C29 118.8(5)
C25 C24 P1 118.5(4)
C29 C24 P1 122.5(4)
C26 C25 C24 120.7(5)
C26 C25 H25A 119.7(3)
C24 C25 H25A 119.7(3)
C25 C26 C27 119.9(5)
C25 C26 H26A 120.1(3)
C27 C26 H26A 120.1(3)
C28 C27 C26 119.5(5)
C28 C27 H27A 120.2(3)
C26 C27 H27A 120.2(3)
C27 C28 C29 120.9(5)
C27 C28 H28A 119.5(3)
C29 C28 H28A 119.5(3)
C28 C29 C24 120.2(5)
C28 C29 H29A 119.9(3)
C24 C29 H29A 119.9(3)
C35 C30 C31 118.7(4)
C35 C30 P1 118.4(4)
C31 C30 P1 122.7(4)
C30 C31 C32 120.6(5)
C30 C31 H31A 119.7(3)
C32 C31 H31A 119.7(3)
C33 C32 C31 120.0(5)
C33 C32 H32A 120.0(3)
C31 C32 H32A 120.0(3)
C32 C33 C34 119.9(5)
C32 C33 H33A 120.1(3)
C34 C33 H33A 120.1(3)
C33 C34 C35 120.4(5)
C33 C34 H34A 119.8(3)
C35 C34 H34A 119.8(3)
C30 C35 C34 120.3(5)
C30 C35 H35A 119.9(3)
C34 C35 H35A 119.9(3)
C41 C36 C37 118.0(5)
C41 C36 P1 120.5(4)
C37 C36 P1 121.3(4)
C38 C37 C36 120.3(5)
C38 C37 H37A 119.8(3)
C36 C37 H37A 119.8(3)
C37 C38 C39 120.9(5)
C37 C38 H38A 119.6(3)
C39 C38 H38A 119.6(3)
C38 C39 C40 119.5(5)
C38 C39 H39A 120.2(3)
C40 C39 H39A 120.2(3)
C41 C40 C39 118.9(5)
C41 C40 H40A 120.5(3)
C39 C40 H40A 120.5(3)
C36 C41 C40 122.2(5)
C36 C41 H41A 118.9(3)
C40 C41 H41A 118.9(3)
C43 C42 C46 107.6(5)
C43 C42 Fe1 69.9(3)
C46 C42 Fe1 69.9(3)
C43 C42 H42A 126.2(3)
C46 C42 H42A 126.2(3)
Fe1 C42 H42A 126.2(2)
C42 C43 C44 108.7(5)
C42 C43 Fe1 71.0(3)
C44 C43 Fe1 70.0(3)
C42 C43 H43A 125.6(3)
C44 C43 H43A 125.6(3)
Fe1 C43 H43A 125.6(2)
C45 C44 C43 107.6(5)
C45 C44 Fe1 69.9(3)
C43 C44 Fe1 70.3(3)
C45 C44 H44A 126.2(3)
C43 C44 H44A 126.2(3)
Fe1 C44 H44A 126.2(2)
C44 C45 C46 107.9(5)
C44 C45 Fe1 70.6(3)
C46 C45 Fe1 70.6(3)
C44 C45 H45A 126.0(3)
C46 C45 H45A 126.0(3)
Fe1 C45 H45A 126.02(14)
C42 C46 C45 108.0(5)
C42 C46 Fe1 70.8(3)
C45 C46 Fe1 69.5(3)
C42 C46 H46A 126.0(3)
C45 C46 H46A 126.0(3)
Fe1 C46 H46A 126.0(2)
C48 C47 P3 110.5(3)
C48 C47 H47A 109.6(3)
P3 C47 H47A 109.6(2)
C48 C47 H47B 109.6(3)
P3 C47 H47B 109.6(2)
H47A C47 H47B 108.1
C47 C48 P2 109.7(3)
C47 C48 H48A 109.7(2)
P2 C48 H48A 109.7(2)
C47 C48 H48B 109.7(3)
P2 C48 H48B 109.7(2)
H48A C48 H48B 108.2
C54 C49 C50 117.8(5)
C54 C49 P3 121.3(4)
C50 C49 P3 120.9(4)
C51 C50 C49 120.9(6)
C51 C50 H50A 119.6(4)
C49 C50 H50A 119.6(3)
C50 C51 C52 120.8(6)
C50 C51 H51A 119.6(4)
C52 C51 H51A 119.6(4)
C53 C52 C51 118.8(6)
C53 C52 H52A 120.6(4)
C51 C52 H52A 120.6(4)
C54 C53 C52 120.8(5)
C54 C53 H53A 119.6(3)
C52 C53 H53A 119.6(4)
C53 C54 C49 121.0(5)
C53 C54 H54A 119.5(3)
C49 C54 H54A 119.5(3)
C56 C55 C60 119.0(5)
C56 C55 P3 120.4(4)
C60 C55 P3 120.5(4)
C55 C56 C57 120.1(5)
C55 C56 H56A 120.0(3)
C57 C56 H56A 120.0(3)
C58 C57 C56 120.7(6)
C58 C57 H57A 119.6(3)
C56 C57 H57A 119.6(3)
C59 C58 C57 119.3(5)
C59 C58 H58A 120.4(3)
C57 C58 H58A 120.4(3)
C58 C59 C60 120.9(5)
C58 C59 H59A 119.5(3)
C60 C59 H59A 119.5(3)
C59 C60 C55 120.0(5)
C59 C60 H60A 120.0(3)
C55 C60 H60A 120.0(3)
C62 C61 C66 117.7(5)
C62 C61 P2 121.0(4)
C66 C61 P2 121.2(4)
C61 C62 C63 121.7(5)
C61 C62 H62A 119.1(3)
C63 C62 H62A 119.1(3)
C64 C63 C62 119.9(5)
C64 C63 H63A 120.0(3)
C62 C63 H63A 120.0(3)
C63 C64 C65 119.6(5)
C63 C64 H64A 120.2(3)
C65 C64 H64A 120.2(3)
C64 C65 C66 120.4(5)
C64 C65 H65A 119.8(3)
C66 C65 H65A 119.8(3)
C61 C66 C65 120.7(5)
C61 C66 H66A 119.7(3)
C65 C66 H66A 119.7(3)
C68 C67 C72 116.8(5)
C68 C67 P2 120.2(4)
C72 C67 P2 122.8(4)
C69 C68 C67 121.4(5)
C69 C68 H68A 119.3(4)
C67 C68 H68A 119.3(3)
C70 C69 C68 120.3(6)
C70 C69 H69A 119.8(4)
C68 C69 H69A 119.8(4)
C71 C70 C69 119.4(6)
C71 C70 H70A 120.3(4)
C69 C70 H70A 120.3(4)
C70 C71 C72 120.5(6)
C70 C71 H71A 119.8(4)
C72 C71 H71A 119.8(4)
C71 C72 C67 121.6(6)
C71 C72 H72A 119.2(4)
C67 C72 H72A 119.2(3)
C74 C73 C77 108.5(5)
C74 C73 Fe2 70.2(3)
C77 C73 Fe2 71.0(3)
C74 C73 H73A 125.7(4)
C77 C73 H73A 125.7(4)
Fe2 C73 H73A 125.7(2)
C73 C74 C75 107.7(6)
C73 C74 Fe2 70.6(3)
C75 C74 Fe2 69.4(3)
C73 C74 H74A 126.2(4)
C75 C74 H74A 126.2(4)
Fe2 C74 H74A 126.2(2)
C74 C75 C76 108.1(5)
C74 C75 Fe2 71.0(3)
C76 C75 Fe2 71.4(3)
C74 C75 H75A 125.9(4)
C76 C75 H75A 125.9(3)
Fe2 C75 H75A 125.9(2)
C77 C76 C75 108.5(5)
C77 C76 Fe2 71.2(3)
C75 C76 Fe2 68.9(3)
C77 C76 H76A 125.7(4)
C75 C76 H76A 125.7(3)
Fe2 C76 H76A 125.7(2)
C76 C77 C73 107.2(5)
C76 C77 Fe2 70.1(3)
C73 C77 Fe2 69.4(3)
C76 C77 H77A 126.4(4)
C73 C77 H77A 126.4(4)
Fe2 C77 H77A 126.4(2)
C79 C78 P5 107.3(3)
C79 C78 H78A 110.3(3)
P5 C78 H78A 110.3(2)
C79 C78 H78B 110.3(3)
P5 C78 H78B 110.3(2)
H78A C78 H78B 108.5
C78 C79 P4 108.9(3)
C78 C79 H79A 109.9(3)
P4 C79 H79A 109.9(2)
C78 C79 H79B 109.9(3)
P4 C79 H79B 109.9(2)
H79A C79 H79B 108.3
C81 C80 C85 119.0(5)
C81 C80 P4 120.5(4)
C85 C80 P4 120.3(4)
C82 C81 C80 120.2(5)
C82 C81 H81A 119.9(3)
C80 C81 H81A 119.9(3)
C83 C82 C81 120.7(5)
C83 C82 H82A 119.7(3)
C81 C82 H82A 119.7(3)
C82 C83 C84 119.7(5)
C82 C83 H83A 120.2(3)
C84 C83 H83A 120.2(3)
C85 C84 C83 120.2(5)
C85 C84 H84A 119.9(3)
C83 C84 H84A 119.9(3)
C84 C85 C80 120.3(5)
C84 C85 H85A 119.9(3)
C80 C85 H85A 119.9(3)
C87 C86 C91 118.0(5)
C87 C86 P4 120.4(4)
C91 C86 P4 121.4(5)
C88 C87 C86 120.4(7)
C88 C87 H87A 119.8(5)
C86 C87 H87A 119.8(3)
C89 C88 C87 120.9(8)
C89 C88 H88A 119.6(5)
C87 C88 H88A 119.6(5)
C90 C89 C88 119.8(7)
C90 C89 H89A 120.1(5)
C88 C89 H89A 120.1(5)
C89 C90 C91 121.5(7)
C89 C90 H90A 119.2(5)
C91 C90 H90A 119.2(5)
C86 C91 C90 119.4(7)
C86 C91 H91A 120.3(4)
C90 C91 H91A 120.3(5)
C97 C92 C93 118.1(5)
C97 C92 P5 119.6(4)
C93 C92 P5 121.9(4)
C94 C93 C92 121.2(6)
C94 C93 H93A 119.4(4)
C92 C93 H93A 119.4(3)
C95 C94 C93 119.7(6)
C95 C94 H94A 120.1(4)
C93 C94 H94A 120.1(4)
C94 C95 C96 120.0(6)
C94 C95 H95A 120.0(4)
C96 C95 H95A 120.0(4)
C95 C96 C97 120.1(6)
C95 C96 H96A 120.0(4)
C97 C96 H96A 120.0(4)
C92 C97 C96 120.9(6)
C92 C97 H97A 119.6(3)
C96 C97 H97A 119.6(4)
C103 C98 C99 117.5(5)
C103 C98 P5 122.2(4)
C99 C98 P5 120.3(4)
C98 C99 C100 120.8(6)
C98 C99 H99A 119.6(4)
C100 C99 H99A 119.6(4)
C101 C100 C99 120.7(7)
C101 C100 H10A 119.7(4)
C99 C100 H10A 119.7(4)
C100 C101 C102 119.2(6)
C100 C101 H10B 120.4(4)
C102 C101 H10B 120.4(4)
C101 C102 C103 119.7(6)
C101 C102 H10C 120.1(4)
C103 C102 H10C 120.1(4)
C98 C103 C102 122.1(6)
C98 C103 H10D 118.9(3)
C102 C103 H10D 118.9(4)
F6 P6 F4 89.1(4)
F6 P6 F2 91.8(6)
F4 P6 F2 179.1(6)
F6 P6 F5 177.9(5)
F4 P6 F5 88.9(4)
F2 P6 F5 90.2(6)
F6 P6 F3 90.8(5)
F4 P6 F3 89.9(4)
F2 P6 F3 90.2(6)
F5 P6 F3 89.6(4)
F6 P6 F1 91.6(7)
F4 P6 F1 90.4(5)
F2 P6 F1 89.4(7)
F5 P6 F1 88.0(7)
F3 P6 F1 177.6(8)
F7 P7 F8 89.7(10)
F7 P7 F9 89.3(10)
F8 P7 F9 89.7(9)
F7 P7 F11 178.4(14)
F8 P7 F11 89.1(11)
F9 P7 F11 89.5(13)
F7 P7 F10 92.9(11)
F8 P7 F10 176.5(11)
F9 P7 F10 88.0(9)
F11 P7 F10 88.3(12)
F7 P7 F12 88.4(17)
F8 P7 F12 86.5(14)
F9 P7 F12 175.6(19)
F11 P7 F12 92.6(19)
F10 P7 F12 95.9(16)
F18 P8 F17 86.6(7)
F18 P8 F14 92.8(6)
F17 P8 F14 176.3(7)
F18 P8 F15 96.6(8)
F17 P8 F15 92.6(7)
F14 P8 F15 91.1(7)
F18 P8 F13 173.9(7)
F17 P8 F13 89.5(6)
F14 P8 F13 90.8(6)
F15 P8 F13 88.3(6)
F18 P8 F16 86.4(7)
F17 P8 F16 86.3(7)
F14 P8 F16 90.1(6)
F15 P8 F16 176.7(7)
F13 P8 F16 88.6(6)
C201 O1 C203 108.1(10)
O1 C201 C202 109.9(12)
O1 C201 H20H 109.7(10)
C202 C201 H20H 109.7(12)
O1 C201 H20I 109.7(10)
C202 C201 H20I 109.7(11)
H20H C201 H20I 108.2
C201 C202 H20B 109.5(9)
C201 C202 H20C 109.5(12)
H20B C202 H20C 109.5
C201 C202 H20D 109.5(11)
H20B C202 H20D 109.5
H20C C202 H20D 109.5
C204 C203 O1 105.9(10)
C204 C203 H20J 110.6(10)
O1 C203 H20J 110.6(9)
C204 C203 H20K 110.6(11)
O1 C203 H20K 110.6(9)
H20J C203 H20K 108.7
C203 C204 H20E 109.5(8)
C203 C204 H20F 109.5(11)
H20E C204 H20F 109.5
C203 C204 H20G 109.5(10)
H20E C204 H20G 109.5
H20F C204 H20G 109.5
H21V C204 H21T 101.2(24)
F24 P9 F19 92.8(6)
F24 P9 F20 177.3(6)
F19 P9 F20 87.8(4)
F24 P9 F22 92.7(7)
F19 P9 F22 93.7(5)
F20 P9 F22 84.7(5)
F24 P9 F23 90.4(7)
F19 P9 F23 176.7(6)
F20 P9 F23 89.1(5)
F22 P9 F23 87.2(6)
F24 P9 F21 92.4(6)
F19 P9 F21 89.7(5)
F20 P9 F21 90.3(5)
F22 P9 F21 173.8(6)
F23 P9 F21 89.1(6)
C205 O2 C207 113.4(10)
O2 C205 C206 103.9(11)
O2 C205 H20R 111.0(10)
C206 C205 H20R 111.0(12)
O2 C205 H20S 111.0(10)
C206 C205 H20S 111.0(12)
H20R C205 H20S 109.0
C205 C206 H20L 109.5(9)
C205 C206 H20M 109.5(12)
H20L C206 H20M 109.5
C205 C206 H20N 109.5(12)
H20L C206 H20N 109.5
H20M C206 H20N 109.5
C208 C207 O2 106.4(11)
C208 C207 H20T 110.5(13)
O2 C207 H20T 110.5(9)
C208 C207 H20U 110.5(13)
O2 C207 H20U 110.5(11)
H20T C207 H20U 108.6
C207 C208 H20O 109.5(10)
C207 C208 H20P 109.5(13)
H20O C208 H20P 109.5
C207 C208 H20Q 109.5(13)
H20O C208 H20Q 109.47(6)
H20P C208 H20Q 109.5
O5 C217 H21V 107.5(10)
O5 C217 H21T 111.6(11)
H21V C217 H21T 110.3
O5 C217 H21U 109.4(11)
H21V C217 H21U 110.3
H21T C217 H21U 107.8
C217 O5 H5B 106.1(10)
C211 O3 C209 117.2(10)
O3 C209 C210 114.2(12)
O3 C209 H20V 108.7(10)
C210 C209 H20V 108.7(11)
O3 C209 H20W 108.7(10)
C210 C209 H20W 108.7(11)
H20V C209 H20W 107.6
C209 C210 H21B 109.5(8)
C209 C210 H21C 109.5(11)
H21B C210 H21C 109.5
C209 C210 H21D 109.5(11)
H21B C210 H21D 109.5
H21C C210 H21D 109.5
O3 C211 C212 112.7(11)
O3 C211 H21N 109.0(9)
C212 C211 H21N 109.0(9)
O3 C211 H21O 109.0(8)
C212 C211 H21O 109.0(9)
H21N C211 H21O 107.8
C211 C212 H21E 109.5(7)
C211 C212 H21F 109.5(9)
H21E C212 H21F 109.5
C211 C212 H21G 109.5(9)
H21E C212 H21G 109.5
H21F C212 H21G 109.5
C213 O4 C215 114.5(11)
O4 C213 C214 117.1(12)
O4 C213 H21P 108.0(8)
C214 C213 H21P 108.0(14)
O4 C213 H21Q 108.0(7)
C214 C213 H21Q 108.0(13)
H21P C213 H21Q 107.3
C213 C214 H21H 109.5(10)
C213 C214 H21I 109.5(14)
H21H C214 H21I 109.5
C213 C214 H21J 109.5(13)
H21H C214 H21J 109.47(6)
H21I C214 H21J 109.5
O4 C215 C216 103.2(11)
O4 C215 H21R 111.1(8)
C216 C215 H21R 111.1(12)
O4 C215 H21S 111.1(9)
C216 C215 H21S 111.1(12)
H21R C215 H21S 109.1
C215 C216 H21K 109.5(9)
C215 C216 H21L 109.5(12)
H21K C216 H21L 109.5
C215 C216 H21M 109.5(12)
H21K C216 H21M 109.5
H21L C216 H21M 109.5
H11B O11 H11C 109.68(5)
H12A O12 H12B 108.2

loop_
_geom_bond_atom_site_label_1
_geom_bond_atom_site_label_2
_geom_bond_distance
Ru1 N4 2.037(3)
Ru1 C1 2.069(5)
Ru1 C2 2.076(5)
Ru1 N5 2.118(4)
Ru1 N3 2.119(4)
Ru1 P1 2.356(2)
Fe1 N1 1.954(4)
Fe1 C45 2.103(5)
Fe1 C44 2.113(5)
Fe1 C43 2.117(5)
Fe1 C46 2.119(5)
Fe1 C42 2.131(5)
Fe1 P3 2.205(2)
Fe1 P2 2.226(2)
Fe2 N2 1.947(4)
Fe2 C75 2.076(5)
Fe2 C74 2.097(5)
Fe2 C73 2.101(5)
Fe2 C76 2.109(5)
Fe2 C77 2.123(5)
Fe2 P4 2.224(2)
Fe2 P5 2.227(2)
P1 C36 1.857(5)
P1 C30 1.859(5)
P1 C24 1.860(5)
P3 C49 1.831(6)
P3 C55 1.845(5)
P3 C47 1.868(5)
P2 C67 1.836(6)
P2 C48 1.841(5)
P2 C61 1.851(5)
P4 C80 1.842(5)
P4 C86 1.849(5)
P4 C79 1.861(5)
P5 C92 1.836(5)
P5 C78 1.837(5)
P5 C98 1.853(5)
N1 C1 1.171(6)
N2 C2 1.168(6)
N3 C3 1.359(6)
N3 C7 1.390(6)
N4 C8 1.347(6)
N4 C12 1.357(6)
N5 C17 1.354(6)
N5 C13 1.396(5)
C3 C4 1.380(7)
C3 H3A 0.93
C4 C5 1.404(8)
C4 H4A 0.93
C5 C6 1.384(7)
C5 H5A 0.93
C6 C7 1.394(7)
C6 H6A 0.93
C7 C8 1.488(6)
C8 C9 1.399(6)
C9 C10 1.396(7)
C9 H9A 0.93
C10 C11 1.409(7)
C10 C18 1.506(6)
C11 C12 1.402(6)
C11 H11A 0.93
C12 C13 1.483(6)
C13 C14 1.377(7)
C14 C15 1.385(7)
C14 H14A 0.93
C15 C16 1.387(8)
C15 H15A 0.93
C16 C17 1.385(8)
C16 H16A 0.93
C17 H17A 0.93
C18 C23 1.391(7)
C18 C19 1.399(7)
C19 C20 1.404(7)
C19 H19A 0.93
C20 C21 1.386(8)
C20 H20A 0.93
C21 C22 1.371(8)
C21 H21A 0.93
C22 C23 1.427(7)
C22 H22A 0.93
C23 H23A 0.93
C24 C25 1.403(7)
C24 C29 1.407(6)
C25 C26 1.395(7)
C25 H25A 0.93
C26 C27 1.409(8)
C26 H26A 0.93
C27 C28 1.380(8)
C27 H27A 0.93
C28 C29 1.398(7)
C28 H28A 0.93
C29 H29A 0.93
C30 C35 1.400(7)
C30 C31 1.403(7)
C31 C32 1.404(7)
C31 H31A 0.93
C32 C33 1.385(8)
C32 H32A 0.93
C33 C34 1.392(8)
C33 H33A 0.93
C34 C35 1.401(7)
C34 H34A 0.93
C35 H35A 0.93
C36 C41 1.395(7)
C36 C37 1.420(7)
C37 C38 1.391(7)
C37 H37A 0.93
C38 C39 1.399(8)
C38 H38A 0.93
C39 C40 1.411(7)
C39 H39A 0.93
C40 C41 1.399(7)
C40 H40A 0.93
C41 H41A 0.93
C42 C43 1.422(8)
C42 C46 1.429(7)
C42 H42A 0.98
C43 C44 1.435(8)
C43 H43A 0.98
C44 C45 1.422(8)
C44 H44A 0.98
C45 C46 1.442(8)
C45 H45A 0.98
C46 H46A 0.98
C47 C48 1.539(7)
C47 H47A 0.97
C47 H47B 0.97
C48 H48A 0.97
C48 H48B 0.97
C49 C54 1.406(7)
C49 C50 1.410(7)
C50 C51 1.382(9)
C50 H50A 0.93
C51 C52 1.399(9)
C51 H51A 0.93
C52 C53 1.390(8)
C52 H52A 0.93
C53 C54 1.388(8)
C53 H53A 0.93
C54 H54A 0.93
C55 C56 1.396(7)
C55 C60 1.405(7)
C56 C57 1.402(8)
C56 H56A 0.93
C57 C58 1.395(8)
C57 H57A 0.93
C58 C59 1.376(8)
C58 H58A 0.93
C59 C60 1.405(7)
C59 H59A 0.93
C60 H60A 0.93
C61 C62 1.397(7)
C61 C66 1.400(7)
C62 C63 1.397(7)
C62 H62A 0.93
C63 C64 1.387(8)
C63 H63A 0.93
C64 C65 1.387(8)
C64 H64A 0.93
C65 C66 1.407(7)
C65 H65A 0.93
C66 H66A 0.93
C67 C68 1.406(7)
C67 C72 1.412(8)
C68 C69 1.397(8)
C68 H68A 0.93
C69 C70 1.389(9)
C69 H69A 0.93
C70 C71 1.388(9)
C70 H70A 0.93
C71 C72 1.389(9)
C71 H71A 0.93
C72 H72A 0.93
C73 C74 1.409(9)
C73 C77 1.433(9)
C73 H73A 0.98
C74 C75 1.414(8)
C74 H74A 0.98
C75 C76 1.423(8)
C75 H75A 0.98
C76 C77 1.404(8)
C76 H76A 0.98
C77 H77A 0.98
C78 C79 1.544(7)
C78 H78A 0.97
C78 H78B 0.97
C79 H79A 0.97
C79 H79B 0.97
C80 C81 1.408(7)
C80 C85 1.408(7)
C81 C82 1.399(7)
C81 H81A 0.93
C82 C83 1.387(8)
C82 H82A 0.93
C83 C84 1.405(8)
C83 H83A 0.93
C84 C85 1.397(7)
C84 H84A 0.93
C85 H85A 0.93
C86 C87 1.406(8)
C86 C91 1.406(8)
C87 C88 1.397(9)
C87 H87A 0.93
C88 C89 1.383(11)
C88 H88A 0.93
C89 C90 1.338(11)
C89 H89A 0.93
C90 C91 1.428(9)
C90 H90A 0.93
C91 H91A 0.93
C92 C97 1.391(8)
C92 C93 1.399(7)
C93 C94 1.399(8)
C93 H93A 0.93
C94 C95 1.376(9)
C94 H94A 0.93
C95 C96 1.393(9)
C95 H95A 0.93
C96 C97 1.394(8)
C96 H96A 0.93
C97 H97A 0.93
C98 C103 1.373(7)
C98 C99 1.383(8)
C99 C100 1.421(9)
C99 H99A 0.93
C100 C101 1.370(10)
C100 H10A 0.93
C101 C102 1.375(9)
C101 H10B 0.93
C102 C103 1.416(8)
C102 H10C 0.93
C103 H10D 0.93
P6 F6 1.584(4)
P6 F4 1.591(4)
P6 F2 1.593(5)
P6 F5 1.594(4)
P6 F3 1.596(4)
P6 F1 1.602(4)
P7 F7 1.586(5)
P7 F8 1.587(5)
P7 F9 1.587(5)
P7 F11 1.588(5)
P7 F10 1.590(5)
P7 F12 1.592(5)
P8 F18 1.582(5)
P8 F17 1.584(5)
P8 F14 1.587(5)
P8 F15 1.587(5)
P8 F13 1.592(5)
P8 F16 1.599(5)
O1 C201 1.481(9)
O1 C203 1.523(9)
C201 C202 1.487(9)
C201 H20H 0.97
C201 H20I 0.97
C202 H20B 0.96
C202 H20C 0.96
C202 H20D 0.96
C203 C204 1.473(10)
C203 H20J 0.97
C203 H20K 0.97
C204 H20E 0.96
C204 H20F 0.96
C204 H20G 0.96
C204 H21V 1.10(3)
C204 H21T 0.94(3)
P9 F24 1.575(5)
P9 F19 1.575(4)
P9 F20 1.580(4)
P9 F22 1.581(5)
P9 F23 1.584(5)
P9 F21 1.595(5)
O2 C205 1.476(9)
O2 C207 1.485(9)
C205 C206 1.505(9)
C205 H20R 0.97
C205 H20S 0.97
C206 H20L 0.96
C206 H20M 0.96
C206 H20N 0.96
C207 C208 1.482(10)
C207 H20T 0.97
C207 H20U 0.97
C208 H20O 0.96
C208 H20P 0.96
C208 H20Q 0.96
C217 O5 1.529(10)
C217 H21V 0.96
C217 H21T 0.96
C217 H21U 0.96
O5 H5B 0.85
O3 C211 1.453(9)
O3 C209 1.454(9)
C209 C210 1.507(9)
C209 H20V 0.97
C209 H20W 0.97
C210 H21B 0.96
C210 H21C 0.96
C210 H21D 0.96
C211 C212 1.498(9)
C211 H21N 0.97
C211 H21O 0.97
C212 H21E 0.96
C212 H21F 0.96
C212 H21G 0.96
O4 C213 1.400(9)
O4 C215 1.446(9)
C213 C214 1.458(10)
C213 H21P 0.97
C213 H21Q 0.97
C214 H21H 0.96
C214 H21I 0.96
C214 H21J 0.96
C215 C216 1.488(10)
C215 H21R 0.97
C215 H21S 0.97
C216 H21K 0.96
C216 H21L 0.96
C216 H21M 0.96
O11 H11B 0.85
O11 H11C 0.85
O12 H12A 0.85
O12 H12B 0.85
